data_2312002
loop_
_publ_author_name
'Brahmia, Ameni'
'Marzouki, Riadh'
'Rohlicek, Jan'
'Irfan, Ahmad'
'Al-Sehemi, Abdullah G'
'Ben Hassen, Rached'

_publ_section_title
;
 Structural, spectroscopic and first-principles studies of new
 aminocoumarin derivatives.
;
_journal_coeditor_code CU3150
_journal_issue 'Pt 12'
_journal_name_full 'Acta crystallographica. Section C, Structural chemistry'
_journal_page_first 1617
_journal_page_last 1627
_journal_paper_doi 10.1107/S2053229619012993
_journal_volume 75
_journal_year 2019
_chemical_formula_iupac 'C17 H13 N O4'
_chemical_formula_moiety 'C17 H13 N O4'
_chemical_formula_sum 'C17 H13 N O4'
_chemical_formula_weight 295.29
_chemical_melting_point 446
_chemical_name_common phenylamino-3H-chromenedione
_chemical_name_systematic
;
3-[1-(2-Hydroxyanilino)ethylidene]-3<i>H</i>-chromene-2,4-dione
;
_space_group_IT_number 14
_space_group_name_Hall '-P 2yn'
_space_group_name_H-M_alt 'P 1 21/n 1'
_symmetry_cell_setting monoclinic
_symmetry_space_group_name_Hall '-P 2yn'
_symmetry_space_group_name_H-M 'P 1 21/n 1'
_atom_sites_solution_hydrogens geom
_atom_sites_solution_primary direct
_atom_sites_solution_secondary difmap
_audit_creation_method SHELXL-97
_cell_angle_alpha 90.00
_cell_angle_beta 94.660(2)
_cell_angle_gamma 90.00
_cell_formula_units_Z 4
_cell_length_a 12.5596(4)
_cell_length_b 7.5870(3)
_cell_length_c 14.3433(6)
_cell_measurement_reflns_used 1721
_cell_measurement_temperature 293(2)
_cell_measurement_theta_max 39.995
_cell_measurement_theta_min 2.003
_cell_volume 1362.25(9)
_computing_cell_refinement
;
SMART
;
_computing_data_collection
;
SMART
;
_computing_data_reduction
;
SAINT
;
_computing_molecular_graphics
;
ORTEP-3 for Windows
;
_computing_publication_material
;
WinGX
;
_computing_structure_refinement
;
SHELXL97
;
_computing_structure_solution
;
SHELXS97
;
_diffrn_ambient_temperature 293(2)
_diffrn_measured_fraction_theta_full 0.998
_diffrn_measured_fraction_theta_max 0.998
_diffrn_measurement_device_type 'Bruker SMART CCD area-detector'
_diffrn_measurement_method '\f and \w scans'
_diffrn_radiation_monochromator graphite
_diffrn_radiation_source 'fine-focus sealed tube'
_diffrn_radiation_type MoK\a
_diffrn_radiation_wavelength 0.71073
_diffrn_reflns_av_R_equivalents 0.0526
_diffrn_reflns_av_sigmaI/netI 0.0730
_diffrn_reflns_limit_h_max 17
_diffrn_reflns_limit_h_min -14
_diffrn_reflns_limit_k_max 10
_diffrn_reflns_limit_k_min -9
_diffrn_reflns_limit_l_max 20
_diffrn_reflns_limit_l_min -19
_diffrn_reflns_number 11784
_diffrn_reflns_theta_full 29.77
_diffrn_reflns_theta_max 29.77
_diffrn_reflns_theta_min 2.07
_exptl_absorpt_coefficient_mu 0.104
_exptl_absorpt_correction_type none
_exptl_crystal_colour yellow
_exptl_crystal_density_diffrn 1.440
_exptl_crystal_density_method 'not measured'
_exptl_crystal_description needle
_exptl_crystal_F_000 616
_exptl_crystal_size_max 0.16
_exptl_crystal_size_mid 0.13
_exptl_crystal_size_min 0.10
_refine_diff_density_max 0.225
_refine_diff_density_min -0.199
_refine_ls_extinction_method none
_refine_ls_goodness_of_fit_ref 0.908
_refine_ls_hydrogen_treatment mixed
_refine_ls_matrix_type full
_refine_ls_number_parameters 251
_refine_ls_number_reflns 3891
_refine_ls_number_restraints 0
_refine_ls_restrained_S_all 0.908
_refine_ls_R_factor_all 0.1466
_refine_ls_R_factor_gt 0.0579
_refine_ls_shift/su_max 0.000
_refine_ls_shift/su_mean 0.000
_refine_ls_structure_factor_coef Fsqd
_refine_ls_weighting_details 'calc w=1/[\s^2^(Fo^2^)+(0.0922P)^2^+0.2201P] where P=(Fo^2^+2Fc^2^)/3'
_refine_ls_weighting_scheme calc
_refine_ls_wR_factor_gt 0.1434
_refine_ls_wR_factor_ref 0.1941
_reflns_number_gt 1721
_reflns_number_total 3891
_reflns_threshold_expression I>2\s(I)
_cod_data_source_file cu3150sup1.cif
_cod_data_source_block 3
_cod_original_sg_symbol_Hall -P2yn
_cod_original_sg_symbol_H-M 'P 21/n'
_cod_database_code 2312002

loop_
_symmetry_equiv_pos_as_xyz
'x, y, z'
'-x+1/2, y+1/2, -z+1/2'
'-x, -y, -z'
'x-1/2, -y-1/2, z-1/2'

loop_
_atom_site_type_symbol
_atom_site_label
_atom_site_fract_x
_atom_site_fract_y
_atom_site_fract_z
_atom_site_U_iso_or_equiv
_atom_site_adp_type
_atom_site_calc_flag
_atom_site_refinement_flags
_atom_site_occupancy
_atom_site_symmetry_multiplicity
O O1 0.12600(13) 0.1466(2) 0.90032(12) 0.0480(5) Uani d . 1 1
N N1 0.22554(16) 0.0473(3) 1.22516(14) 0.0375(5) Uani d . 1 1
C C1 0.17836(17) 0.0955(3) 1.06478(16) 0.0350(5) Uani d . 1 1
O O3 0.34691(12) -0.0400(2) 1.09988(12) 0.0484(5) Uani d . 1 1
C C2 0.27686(18) 0.0180(3) 1.04068(17) 0.0378(6) Uani d . 1 1
C C3 0.29714(18) 0.0128(3) 0.94130(17) 0.0389(6) Uani d . 1 1
C C4 0.21353(18) 0.0298(3) 1.32227(17) 0.0368(6) Uani d . 1 1
O O4 0.38154(13) 0.1659(2) 1.35092(12) 0.0473(5) Uani d . 1 1
H H12 0.4244 0.1965 1.3941 0.071 Uiso calc R 1 1
C C5 0.15554(17) 0.1107(3) 1.16048(17) 0.0363(6) Uani d . 1 1
O O2 0.01364(14) 0.2201(3) 1.00033(13) 0.0556(5) Uani d . 1 1
C C6 0.29532(19) 0.0900(3) 1.38614(18) 0.0376(6) Uani d . 1 1
C C7 0.22130(19) 0.0795(3) 0.87552(18) 0.0417(6) Uani d . 1 1
C C8 0.2850(2) 0.0704(3) 1.48055(18) 0.0439(6) Uani d . 1 1
H H4 0.3384 0.1118 1.5238 0.053 Uiso calc R 1 1
C C9 0.05868(19) 0.2032(4) 1.19047(19) 0.0475(7) Uani d . 1 1
H H5 0.0586 0.1977 1.2573 0.071 Uiso calc R 1 1
H H11 -0.0045 0.1470 1.1623 0.071 Uiso calc R 1 1
H H7 0.0598 0.3242 1.1710 0.071 Uiso calc R 1 1
C C10 0.2392(2) 0.0838(4) 0.78132(19) 0.0546(7) Uani d . 1 1
H H10 0.1871 0.1274 0.7375 0.065 Uiso calc R 1 1
C C11 0.10187(19) 0.1569(3) 0.99164(18) 0.0416(6) Uani d . 1 1
C C12 0.3922(2) -0.0510(3) 0.9114(2) 0.0481(7) Uani d . 1 1
H H1 0.4431 -0.0990 0.9548 0.058 Uiso calc R 1 1
C C13 0.12623(19) -0.0559(3) 1.35386(19) 0.0451(7) Uani d . 1 1
H H2 0.0735 -0.1007 1.3111 0.054 Uiso calc R 1 1
C C14 0.1168(2) -0.0752(4) 1.4483(2) 0.0503(7) Uani d . 1 1
H H3 0.0575 -0.1314 1.4695 0.060 Uiso calc R 1 1
C C15 0.4121(2) -0.0446(4) 0.8187(2) 0.0545(7) Uani d . 1 1
H H8 0.4768 -0.0848 0.7996 0.065 Uiso calc R 1 1
C C16 0.1960(2) -0.0104(4) 1.51091(19) 0.0497(7) Uani d . 1 1
H H6 0.1893 -0.0214 1.5747 0.060 Uiso calc R 1 1
C C17 0.3343(2) 0.0230(4) 0.7537(2) 0.0583(8) Uani d . 1 1
H H9 0.3471 0.0268 0.6908 0.070 Uiso calc R 1 1
H H13 0.283(2) 0.007(4) 1.201(2) 0.061(9) Uiso d . 1 1

loop_
_atom_site_aniso_label
_atom_site_aniso_U_11
_atom_site_aniso_U_22
_atom_site_aniso_U_33
_atom_site_aniso_U_12
_atom_site_aniso_U_13
_atom_site_aniso_U_23
O1 0.0451(10) 0.0600(12) 0.0366(10) 0.0120(9) -0.0099(8) 0.0012(9)
N1 0.0327(11) 0.0452(12) 0.0330(11) 0.0007(9) -0.0072(9) -0.0010(9)
C1 0.0327(11) 0.0370(13) 0.0335(13) 0.0004(10) -0.0089(10) 0.0011(10)
O3 0.0378(9) 0.0621(12) 0.0433(10) 0.0091(8) -0.0085(8) 0.0041(9)
C2 0.0347(12) 0.0368(13) 0.0398(13) -0.0011(10) -0.0104(10) 0.0017(11)
C3 0.0387(13) 0.0355(13) 0.0413(14) -0.0040(11) -0.0045(11) -0.0031(11)
C4 0.0355(12) 0.0391(13) 0.0342(13) 0.0009(10) -0.0057(10) -0.0007(11)
O4 0.0390(9) 0.0621(12) 0.0390(10) -0.0135(8) -0.0080(8) 0.0009(9)
C5 0.0339(12) 0.0330(13) 0.0403(14) -0.0055(10) -0.0082(10) -0.0012(10)
O2 0.0406(10) 0.0748(14) 0.0484(11) 0.0151(9) -0.0141(8) 0.0016(10)
C6 0.0403(13) 0.0340(13) 0.0375(13) -0.0002(10) -0.0032(10) -0.0001(11)
C7 0.0436(14) 0.0406(14) 0.0393(14) -0.0002(11) -0.0069(11) -0.0026(11)
C8 0.0474(14) 0.0477(16) 0.0351(14) -0.0028(12) -0.0063(11) -0.0026(12)
C9 0.0409(13) 0.0541(17) 0.0462(16) 0.0054(12) -0.0047(12) -0.0015(13)
C10 0.0630(18) 0.0593(18) 0.0395(16) 0.0063(15) -0.0078(13) 0.0033(13)
C11 0.0399(13) 0.0428(15) 0.0400(15) -0.0012(12) -0.0094(11) 0.0003(12)
C12 0.0413(13) 0.0493(16) 0.0519(17) 0.0012(12) -0.0073(12) -0.0047(13)
C13 0.0377(13) 0.0486(16) 0.0475(16) -0.0029(11) -0.0056(12) -0.0019(12)
C14 0.0471(15) 0.0493(16) 0.0554(18) -0.0022(12) 0.0104(13) 0.0016(14)
C15 0.0489(15) 0.0655(19) 0.0492(17) -0.0035(14) 0.0040(13) -0.0079(15)
C16 0.0601(17) 0.0510(16) 0.0384(14) 0.0040(14) 0.0057(13) 0.0006(13)
C17 0.0656(18) 0.067(2) 0.0427(16) -0.0056(16) 0.0035(14) -0.0031(15)

loop_
_atom_type_symbol
_atom_type_description
_atom_type_scat_dispersion_real
_atom_type_scat_dispersion_imag
_atom_type_scat_source
C C 0.0030 0.0020 'International Tables Vol C Tables 4.2.6.8 and 6.1.1.4'
H H 0.0000 0.0000 'International Tables Vol C Tables 4.2.6.8 and 6.1.1.4'
N N 0.0060 0.0030 'International Tables Vol C Tables 4.2.6.8 and 6.1.1.4'
O O 0.0110 0.0060 'International Tables Vol C Tables 4.2.6.8 and 6.1.1.4'

loop_
_geom_angle_atom_site_label_1
_geom_angle_atom_site_label_2
_geom_angle_atom_site_label_3
_geom_angle
C7 O1 C11 122.26(19)
C5 N1 C4 127.4(2)
C5 N1 H13 112(2)
C4 N1 H13 121(2)
C5 C1 C2 120.5(2)
C5 C1 C11 119.9(2)
C2 C1 C11 119.6(2)
O3 C2 C1 123.5(2)
O3 C2 C3 118.8(2)
C1 C2 C3 117.7(2)
C7 C3 C12 118.6(2)
C7 C3 C2 119.3(2)
C12 C3 C2 122.0(2)
C13 C4 C6 120.0(2)
C13 C4 N1 121.1(2)
C6 C4 N1 118.8(2)
C6 O4 H12 109.5
N1 C5 C1 118.2(2)
N1 C5 C9 118.7(2)
C1 C5 C9 123.0(2)
O4 C6 C8 123.5(2)
O4 C6 C4 117.4(2)
C8 C6 C4 119.1(2)
O1 C7 C3 121.7(2)
O1 C7 C10 117.2(2)
C3 C7 C10 121.1(2)
C6 C8 C16 120.1(2)
C6 C8 H4 119.9
C16 C8 H4 119.9
C5 C9 H5 109.5
C5 C9 H11 109.5
H5 C9 H11 109.5
C5 C9 H7 109.5
H5 C9 H7 109.5
H11 C9 H7 109.5
C17 C10 C7 119.2(3)
C17 C10 H10 120.4
C7 C10 H10 120.4
O2 C11 O1 113.1(2)
O2 C11 C1 127.5(2)
O1 C11 C1 119.4(2)
C15 C12 C3 121.0(3)
C15 C12 H1 119.5
C3 C12 H1 119.5
C4 C13 C14 120.4(2)
C4 C13 H2 119.8
C14 C13 H2 119.8
C13 C14 C16 119.3(2)
C13 C14 H3 120.4
C16 C14 H3 120.4
C12 C15 C17 119.3(3)
C12 C15 H8 120.4
C17 C15 H8 120.4
C8 C16 C14 121.0(3)
C8 C16 H6 119.5
C14 C16 H6 119.5
C10 C17 C15 120.7(3)
C10 C17 H9 119.6
C15 C17 H9 119.6

loop_
_geom_bond_atom_site_label_1
_geom_bond_atom_site_label_2
_geom_bond_distance
O1 C7 1.374(3)
O1 C11 1.370(3)
N1 C5 1.316(3)
N1 C4 1.419(3)
N1 H13 0.88(3)
C1 C5 1.429(3)
C1 C2 1.437(3)
C1 C11 1.441(3)
O3 C2 1.252(3)
C2 C3 1.469(3)
C3 C7 1.381(3)
C3 C12 1.388(3)
C4 C13 1.382(3)
C4 C6 1.396(3)
O4 C6 1.359(3)
O4 H12 0.8200
C5 C9 1.498(3)
O2 C11 1.223(3)
C6 C8 1.379(3)
C7 C10 1.388(4)
C8 C16 1.376(4)
C8 H4 0.9300
C9 H5 0.9600
C9 H11 0.9600
C9 H7 0.9600
C10 C17 1.369(4)
C10 H10 0.9300
C12 C15 1.373(4)
C12 H1 0.9300
C13 C14 1.376(4)
C13 H2 0.9300
C14 C16 1.376(4)
C14 H3 0.9300
C15 C17 1.393(4)
C15 H8 0.9300
C16 H6 0.9300
C17 H9 0.9300

loop_
_geom_hbond_atom_site_label_D
_geom_hbond_atom_site_label_H
_geom_hbond_atom_site_label_A
_geom_hbond_site_symmetry_A
_geom_hbond_distance_DH
_geom_hbond_distance_HA
_geom_hbond_distance_DA
_geom_hbond_angle_DHA
O4 H12 O2 4_666 0.82 1.92 2.742(2) 174.5
N1 H13 O3 . 0.88(3) 1.75(3) 2.537(3) 148(3)
C8 H4 O2 4_666 0.93 2.59 3.274(3) 130.8
